data_1555888
loop_
_publ_author_name
'Koovits, Paul J.'
'Knowles, Jonathan P.'
'Booker-Milburn, Kevin I'

_publ_section_title
;
 Conformationally Driven Two- and Three-Photon Cascade Processes in the
 Stereoselective Photorearrangement of Pyrroles.
;
_journal_issue 21
_journal_name_full 'Organic letters'
_journal_page_first 5608
_journal_page_last 5611
_journal_paper_doi 10.1021/acs.orglett.6b02829
_journal_volume 18
_journal_year 2016
_chemical_formula_moiety 'C10 H13 N O2'
_chemical_formula_sum 'C10 H13 N O2'
_chemical_formula_weight 179.21
_space_group_crystal_system triclinic
_space_group_IT_number 2
_space_group_name_Hall '-P 1'
_space_group_name_H-M_alt 'P -1'
_atom_sites_solution_hydrogens mixed
_atom_sites_solution_primary iterative
_audit_creation_date 2015-08-18
_audit_creation_method
;
Olex2 1.2
(compiled 2015.01.26 svn.r3150 for OlexSys, GUI svn.r4998)
;
_cell_angle_alpha 78.2095(19)
_cell_angle_beta 78.146(2)
_cell_angle_gamma 81.6257(19)
_cell_formula_units_Z 4
_cell_length_a 8.0081(3)
_cell_length_b 10.4609(3)
_cell_length_c 11.1597(4)
_cell_measurement_reflns_used 6254
_cell_measurement_temperature 100(2)
_cell_measurement_theta_max 27.99
_cell_measurement_theta_min 2.50
_cell_volume 890.37(5)
_computing_cell_refinement 'SAINT v8.34A (Bruker, 2013)'
_computing_data_reduction 'SAINT v8.34A (Bruker, 2013)'
_computing_molecular_graphics 'Olex2 (Dolomanov et al., 2009)'
_computing_publication_material 'Olex2 (Dolomanov et al., 2009)'
_computing_structure_refinement 'ShelXL (Sheldrick, 2008)'
_computing_structure_solution
;
Superflip (Palatinus & Chapuis, 2007;Palatinus & van der Lee, 2008;
Palatinus et al., 2012)
;
_diffrn_ambient_temperature 100(2)
_diffrn_detector 'Bruker area detector'
_diffrn_detector_type 'CCD area detector'
_diffrn_measured_fraction_theta_full 1.000
_diffrn_measured_fraction_theta_max 1.000
_diffrn_measurement_device 'Bruker Apex II kappa CCD area detector'
_diffrn_measurement_device_type 'Bruker Apex II kappa CCD area detector'
_diffrn_measurement_method '\f and \w scans'
_diffrn_radiation_monochromator graphite
_diffrn_radiation_type MoK\a
_diffrn_radiation_wavelength 0.71073
_diffrn_reflns_av_R_equivalents 0.0245
_diffrn_reflns_av_unetI/netI 0.0231
_diffrn_reflns_Laue_measured_fraction_full 1.000
_diffrn_reflns_Laue_measured_fraction_max 1.000
_diffrn_reflns_limit_h_max 10
_diffrn_reflns_limit_h_min -10
_diffrn_reflns_limit_k_max 13
_diffrn_reflns_limit_k_min -13
_diffrn_reflns_limit_l_max 14
_diffrn_reflns_limit_l_min -14
_diffrn_reflns_number 16479
_diffrn_reflns_point_group_measured_fraction_full 1.000
_diffrn_reflns_point_group_measured_fraction_max 1.000
_diffrn_reflns_theta_full 26.000
_diffrn_reflns_theta_max 28.006
_diffrn_reflns_theta_min 1.896
_diffrn_source 'fine-focus sealed tube'
_diffrn_standards_number 0
_exptl_absorpt_coefficient_mu 0.093
_exptl_absorpt_correction_T_max 0.7456
_exptl_absorpt_correction_T_min 0.6442
_exptl_absorpt_correction_type multi-scan
_exptl_absorpt_process_details
;
SADABS-2014/4 (Bruker,2014/4) was used for absorption correction.
wR2(int) was 0.0573 before and 0.0372 after correction.
The Ratio of minimum to maximum transmission is 0.8640.
The \l/2 correction factor is 0.00150.
;
_exptl_crystal_colour colourless
_exptl_crystal_colour_primary colourless
_exptl_crystal_density_diffrn 1.337
_exptl_crystal_description block
_exptl_crystal_F_000 384
_exptl_crystal_size_max 0.52
_exptl_crystal_size_mid 0.26
_exptl_crystal_size_min 0.21
_refine_diff_density_max 0.398
_refine_diff_density_min -0.202
_refine_diff_density_rms 0.044
_refine_ls_extinction_method none
_refine_ls_goodness_of_fit_ref 1.032
_refine_ls_hydrogen_treatment mixed
_refine_ls_matrix_type full
_refine_ls_number_parameters 245
_refine_ls_number_reflns 4299
_refine_ls_number_restraints 0
_refine_ls_restrained_S_all 1.032
_refine_ls_R_factor_all 0.0455
_refine_ls_R_factor_gt 0.0372
_refine_ls_shift/su_max 0.000
_refine_ls_shift/su_mean 0.000
_refine_ls_structure_factor_coef Fsqd
_refine_ls_weighting_details 'w=1/[\s^2^(Fo^2^)+(0.0458P)^2^+0.3444P] where P=(Fo^2^+2Fc^2^)/3'
_refine_ls_weighting_scheme calc
_refine_ls_wR_factor_gt 0.0904
_refine_ls_wR_factor_ref 0.0952
_reflns_Friedel_coverage 0.000
_reflns_number_gt 3670
_reflns_number_total 4299
_reflns_threshold_expression 'I > 2\s(I)'
_cod_data_source_file ol6b02829_si_003.cif
_cod_data_source_block testt1
_cod_database_code 1555888
_shelxl_version_number 2013-4
_shelx_space_group_comment
;
The symmetry employed for this shelxl refinement is uniquely defined
by the following loop, which should always be used as a source of
symmetry information in preference to the above space-group names.
They are only intended as comments.
;
_olex2_refinement_description
;
1. Fixed Uiso
 At 1.2 times of:
  All C(H) groups, All C(H,H) groups
 At 1.5 times of:
  All C(H,H,H) groups
2.a Ternary CH refined with riding coordinates:
 C3(H3), C4(H4), C7(H7), C13(H13), C14(H14), C17(H17)
2.b Secondary CH2 refined with riding coordinates:
 C5(H5A,H5B), C10(H10A,H10B), C15(H15A,H15B), C20(H20A,H20B)
2.c Aromatic/amide H refined with riding coordinates:
 C8(H8), C9(H9), C18(H18), C19(H19)
2.d Idealised Me refined as rotating group:
 C1(H1A,H1B,H1C), C11(H11A,H11B,H11C)
;
_olex2_submission_special_instructions 'No special instructions were received'

loop_
_space_group_symop_operation_xyz
'x, y, z'
'-x, -y, -z'

loop_
_atom_site_label
_atom_site_type_symbol
_atom_site_fract_x
_atom_site_fract_y
_atom_site_fract_z
_atom_site_U_iso_or_equiv
_atom_site_adp_type
_atom_site_occupancy
_atom_site_site_symmetry_order
_atom_site_calc_flag
_atom_site_refinement_flags_posn
O1 O 1.22910(11) 0.49164(8) 0.06837(8) 0.01962(19) Uani 1 1 d .
O2 O 0.85607(11) 0.00615(8) 0.38652(8) 0.01745(18) Uani 1 1 d .
N1 N 1.04583(12) 0.14383(9) 0.39118(9) 0.0133(2) Uani 1 1 d .
C1 C 1.45234(14) 0.34987(12) 0.15496(11) 0.0156(2) Uani 1 1 d .
H1A H 1.5283 0.4004 0.0909 0.023 Uiso 1 1 calc GR
H1B H 1.4828 0.2581 0.1524 0.023 Uiso 1 1 calc GR
H1C H 1.4620 0.3662 0.2347 0.023 Uiso 1 1 calc GR
C2 C 1.27021(14) 0.38888(11) 0.13446(10) 0.0126(2) Uani 1 1 d .
C3 C 1.14515(13) 0.28987(10) 0.19856(10) 0.0106(2) Uani 1 1 d .
H3 H 1.1923 0.2067 0.1710 0.013 Uiso 1 1 calc R
C4 C 0.96332(14) 0.32145(11) 0.17007(10) 0.0125(2) Uani 1 1 d .
H4 H 0.9709 0.3364 0.0796 0.015 Uiso 1 1 calc R
C5 C 0.86863(15) 0.19844(11) 0.22820(11) 0.0152(2) Uani 1 1 d .
H5A H 0.7475 0.2276 0.2502 0.018 Uiso 1 1 calc R
H5B H 0.8803 0.1457 0.1643 0.018 Uiso 1 1 calc R
C6 C 0.92403(14) 0.10985(11) 0.34195(10) 0.0130(2) Uani 1 1 d .
C7 C 1.12994(14) 0.26451(11) 0.34078(10) 0.0118(2) Uani 1 1 d .
H7 H 1.2451 0.2512 0.3614 0.014 Uiso 1 1 calc R
C8 C 1.02786(16) 0.37885(12) 0.39564(11) 0.0177(2) Uani 1 1 d .
H8 H 1.0476 0.3938 0.4706 0.021 Uiso 1 1 calc R
C9 C 0.91081(16) 0.45854(12) 0.33973(12) 0.0194(2) Uani 1 1 d .
H9 H 0.8497 0.5260 0.3787 0.023 Uiso 1 1 calc R
C10 C 0.87165(15) 0.44590(11) 0.21763(12) 0.0176(2) Uani 1 1 d .
H10A H 0.9049 0.5222 0.1562 0.021 Uiso 1 1 calc R
H10B H 0.7488 0.4453 0.2261 0.021 Uiso 1 1 calc R
O3 O 0.19710(11) 1.00023(8) 0.11444(8) 0.01924(19) Uani 1 1 d .
O4 O 0.55602(12) 0.64722(8) 0.54380(8) 0.01956(19) Uani 1 1 d .
N2 N 0.42147(13) 0.63532(10) 0.38867(9) 0.0140(2) Uani 1 1 d .
C11 C 0.05612(17) 0.80881(13) 0.14571(13) 0.0232(3) Uani 1 1 d .
H11A H -0.0123 0.8622 0.0890 0.035 Uiso 1 1 calc GR
H11B H -0.0173 0.7747 0.2215 0.035 Uiso 1 1 calc GR
H11C H 0.1202 0.7373 0.1086 0.035 Uiso 1 1 calc GR
C12 C 0.17807(14) 0.89063(11) 0.17392(11) 0.0143(2) Uani 1 1 d .
C13 C 0.27107(14) 0.83282(11) 0.28222(10) 0.0124(2) Uani 1 1 d .
H13 H 0.1854 0.8273 0.3591 0.015 Uiso 1 1 calc R
C14 C 0.40949(14) 0.91379(10) 0.29506(10) 0.0125(2) Uani 1 1 d .
H14 H 0.3556 1.0027 0.3032 0.015 Uiso 1 1 calc R
C15 C 0.47703(15) 0.85107(11) 0.41599(11) 0.0144(2) Uani 1 1 d .
H15A H 0.5904 0.8777 0.4085 0.017 Uiso 1 1 calc R
H15B H 0.4031 0.8879 0.4838 0.017 Uiso 1 1 calc R
C16 C 0.48949(14) 0.70293(11) 0.45235(10) 0.0138(2) Uani 1 1 d .
C17 C 0.35779(14) 0.69341(11) 0.27281(10) 0.0126(2) Uani 1 1 d .
H17 H 0.2734 0.6398 0.2616 0.015 Uiso 1 1 calc R
C18 C 0.50362(15) 0.69883(11) 0.16220(11) 0.0156(2) Uani 1 1 d .
H18 H 0.5326 0.6277 0.1210 0.019 Uiso 1 1 calc R
C19 C 0.59122(15) 0.80252(12) 0.12243(11) 0.0166(2) Uani 1 1 d .
H19 H 0.6819 0.7995 0.0556 0.020 Uiso 1 1 calc R
C20 C 0.55247(15) 0.92416(11) 0.17898(11) 0.0158(2) Uani 1 1 d .
H20A H 0.5187 0.9977 0.1171 0.019 Uiso 1 1 calc R
H20B H 0.6562 0.9423 0.2016 0.019 Uiso 1 1 calc R
H1 H 1.073(2) 0.0940(16) 0.4617(16) 0.026(4) Uiso 1 1 d .
H2 H 0.429(2) 0.5512(16) 0.4098(15) 0.024(4) Uiso 1 1 d .

loop_
_atom_site_aniso_label
_atom_site_aniso_U_11
_atom_site_aniso_U_22
_atom_site_aniso_U_33
_atom_site_aniso_U_23
_atom_site_aniso_U_13
_atom_site_aniso_U_12
O1 0.0202(4) 0.0158(4) 0.0203(4) 0.0047(3) -0.0044(3) -0.0037(3)
O2 0.0182(4) 0.0151(4) 0.0191(4) 0.0020(3) -0.0048(3) -0.0069(3)
N1 0.0143(5) 0.0126(4) 0.0123(4) 0.0018(4) -0.0035(4) -0.0039(4)
C1 0.0138(5) 0.0179(5) 0.0157(5) -0.0012(4) -0.0029(4) -0.0053(4)
C2 0.0151(5) 0.0135(5) 0.0097(5) -0.0027(4) -0.0016(4) -0.0033(4)
C3 0.0118(5) 0.0096(5) 0.0107(5) -0.0011(4) -0.0031(4) -0.0020(4)
C4 0.0131(5) 0.0116(5) 0.0131(5) 0.0007(4) -0.0057(4) -0.0024(4)
C5 0.0142(5) 0.0141(5) 0.0187(6) 0.0003(4) -0.0077(4) -0.0036(4)
C6 0.0109(5) 0.0136(5) 0.0136(5) -0.0021(4) -0.0005(4) -0.0008(4)
C7 0.0116(5) 0.0128(5) 0.0114(5) -0.0004(4) -0.0035(4) -0.0035(4)
C8 0.0228(6) 0.0181(6) 0.0142(5) -0.0060(4) -0.0029(4) -0.0046(5)
C9 0.0191(6) 0.0155(6) 0.0236(6) -0.0083(5) 0.0003(5) -0.0010(4)
C10 0.0140(5) 0.0136(5) 0.0255(6) -0.0027(5) -0.0070(5) 0.0009(4)
O3 0.0234(4) 0.0136(4) 0.0204(4) -0.0003(3) -0.0073(3) -0.0005(3)
O4 0.0273(5) 0.0172(4) 0.0165(4) -0.0008(3) -0.0114(4) -0.0027(3)
N2 0.0191(5) 0.0105(5) 0.0128(5) 0.0001(4) -0.0058(4) -0.0022(4)
C11 0.0238(6) 0.0195(6) 0.0301(7) -0.0009(5) -0.0163(5) -0.0036(5)
C12 0.0132(5) 0.0141(5) 0.0155(5) -0.0040(4) -0.0028(4) 0.0014(4)
C13 0.0124(5) 0.0120(5) 0.0126(5) -0.0021(4) -0.0022(4) -0.0008(4)
C14 0.0143(5) 0.0095(5) 0.0139(5) -0.0025(4) -0.0032(4) -0.0008(4)
C15 0.0168(5) 0.0134(5) 0.0145(5) -0.0036(4) -0.0045(4) -0.0024(4)
C16 0.0134(5) 0.0150(5) 0.0125(5) -0.0025(4) -0.0014(4) -0.0019(4)
C17 0.0157(5) 0.0106(5) 0.0124(5) -0.0008(4) -0.0059(4) -0.0018(4)
C18 0.0198(6) 0.0143(5) 0.0125(5) -0.0039(4) -0.0045(4) 0.0029(4)
C19 0.0164(5) 0.0204(6) 0.0115(5) -0.0028(4) -0.0010(4) 0.0005(4)
C20 0.0166(5) 0.0148(5) 0.0156(5) -0.0007(4) -0.0019(4) -0.0044(4)

loop_
_atom_type_symbol
_atom_type_description
_atom_type_scat_dispersion_real
_atom_type_scat_dispersion_imag
_atom_type_scat_source
C C 0.0033 0.0016 'International Tables Vol C Tables 4.2.6.8 and 6.1.1.4'
H H 0.0000 0.0000 'International Tables Vol C Tables 4.2.6.8 and 6.1.1.4'
N N 0.0061 0.0033 'International Tables Vol C Tables 4.2.6.8 and 6.1.1.4'
O O 0.0106 0.0060 'International Tables Vol C Tables 4.2.6.8 and 6.1.1.4'

loop_
_geom_angle_atom_site_label_1
_geom_angle_atom_site_label_2
_geom_angle_atom_site_label_3
_geom_angle
C6 N1 C7 123.19(9)
C6 N1 H1 118.7(10)
C7 N1 H1 118.0(10)
H1A C1 H1B 109.5
H1A C1 H1C 109.5
H1B C1 H1C 109.5
C2 C1 H1A 109.5
C2 C1 H1B 109.5
C2 C1 H1C 109.5
O1 C2 C1 121.72(10)
O1 C2 C3 122.94(10)
C1 C2 C3 115.31(9)
C2 C3 H3 106.8
C2 C3 C4 116.34(9)
C2 C3 C7 111.96(9)
C4 C3 H3 106.8
C4 C3 C7 107.50(9)
C7 C3 H3 106.8
C3 C4 H4 108.4
C3 C4 C5 107.02(9)
C3 C4 C10 111.47(9)
C5 C4 H4 108.4
C10 C4 H4 108.4
C10 C4 C5 112.99(9)
C4 C5 H5A 107.8
C4 C5 H5B 107.8
H5A C5 H5B 107.1
C6 C5 C4 118.07(9)
C6 C5 H5A 107.8
C6 C5 H5B 107.8
O2 C6 N1 121.57(10)
O2 C6 C5 119.29(10)
N1 C6 C5 119.13(10)
N1 C7 C3 107.62(9)
N1 C7 H7 109.2
N1 C7 C8 110.59(9)
C3 C7 H7 109.2
C8 C7 C3 111.13(9)
C8 C7 H7 109.2
C7 C8 H8 119.1
C9 C8 C7 121.81(11)
C9 C8 H8 119.1
C8 C9 H9 118.1
C8 C9 C10 123.70(11)
C10 C9 H9 118.1
C4 C10 H10A 108.9
C4 C10 H10B 108.9
C9 C10 C4 113.52(10)
C9 C10 H10A 108.9
C9 C10 H10B 108.9
H10A C10 H10B 107.7
C16 N2 C17 123.75(10)
C16 N2 H2 118.2(11)
C17 N2 H2 117.3(11)
H11A C11 H11B 109.5
H11A C11 H11C 109.5
H11B C11 H11C 109.5
C12 C11 H11A 109.5
C12 C11 H11B 109.5
C12 C11 H11C 109.5
O3 C12 C11 120.84(11)
O3 C12 C13 121.59(10)
C11 C12 C13 117.54(10)
C12 C13 H13 107.8
C12 C13 C14 114.49(9)
C12 C13 C17 111.62(9)
C14 C13 H13 107.8
C14 C13 C17 107.15(9)
C17 C13 H13 107.8
C13 C14 H14 108.2
C13 C14 C15 108.10(9)
C13 C14 C20 111.14(9)
C15 C14 H14 108.2
C20 C14 H14 108.2
C20 C14 C15 112.89(9)
C14 C15 H15A 107.9
C14 C15 H15B 107.9
H15A C15 H15B 107.2
C16 C15 C14 117.49(9)
C16 C15 H15A 107.9
C16 C15 H15B 107.9
O4 C16 N2 121.42(11)
O4 C16 C15 119.71(10)
N2 C16 C15 118.80(10)
N2 C17 C13 109.03(9)
N2 C17 H17 109.2
N2 C17 C18 110.67(9)
C13 C17 H17 109.2
C18 C17 C13 109.64(9)
C18 C17 H17 109.2
C17 C18 H18 119.1
C19 C18 C17 121.71(10)
C19 C18 H18 119.1
C18 C19 H19 118.1
C18 C19 C20 123.80(11)
C20 C19 H19 118.1
C14 C20 H20A 108.9
C14 C20 H20B 108.9
C19 C20 C14 113.48(9)
C19 C20 H20A 108.9
C19 C20 H20B 108.9
H20A C20 H20B 107.7

loop_
_geom_bond_atom_site_label_1
_geom_bond_atom_site_label_2
_geom_bond_distance
O1 C2 1.2168(14)
O2 C6 1.2492(14)
N1 C6 1.3344(15)
N1 C7 1.4716(14)
N1 H1 0.898(17)
C1 H1A 0.9600
C1 H1B 0.9600
C1 H1C 0.9600
C1 C2 1.5072(16)
C2 C3 1.5141(15)
C3 H3 0.9800
C3 C4 1.5289(15)
C3 C7 1.5370(15)
C4 H4 0.9800
C4 C5 1.5468(15)
C4 C10 1.5360(15)
C5 H5A 0.9700
C5 H5B 0.9700
C5 C6 1.5159(15)
C7 H7 0.9800
C7 C8 1.5108(16)
C8 H8 0.9300
C8 C9 1.3278(18)
C9 H9 0.9300
C9 C10 1.4946(18)
C10 H10A 0.9700
C10 H10B 0.9700
O3 C12 1.2152(14)
O4 C16 1.2469(14)
N2 C16 1.3336(15)
N2 C17 1.4699(14)
N2 H2 0.859(17)
C11 H11A 0.9600
C11 H11B 0.9600
C11 H11C 0.9600
C11 C12 1.5051(17)
C12 C13 1.5235(15)
C13 H13 0.9800
C13 C14 1.5345(15)
C13 C17 1.5355(15)
C14 H14 0.9800
C14 C15 1.5424(15)
C14 C20 1.5396(15)
C15 H15A 0.9700
C15 H15B 0.9700
C15 C16 1.5135(15)
C17 H17 0.9800
C17 C18 1.5130(16)
C18 H18 0.9300
C18 C19 1.3276(17)
C19 H19 0.9300
C19 C20 1.4988(16)
C20 H20A 0.9700
C20 H20B 0.9700

loop_
_geom_hbond_atom_site_label_D
_geom_hbond_atom_site_label_H
_geom_hbond_atom_site_label_A
_geom_hbond_distance_DH
_geom_hbond_distance_HA
_geom_hbond_distance_DA
_geom_hbond_angle_DHA
_geom_hbond_site_symmetry_A
N1 H1 O2 0.898(17) 1.947(17) 2.8433(13) 175.9(15) 2_756
N2 H2 O4 0.859(17) 2.026(17) 2.8856(13) 178.5(15) 2_666

loop_
_geom_torsion_atom_site_label_1
_geom_torsion_atom_site_label_2
_geom_torsion_atom_site_label_3
_geom_torsion_atom_site_label_4
_geom_torsion
O1 C2 C3 C4 3.50(16)
O1 C2 C3 C7 -120.65(12)
N1 C7 C8 C9 -93.11(13)
C1 C2 C3 C4 -174.79(9)
C1 C2 C3 C7 61.06(12)
C2 C3 C4 C5 171.32(9)
C2 C3 C4 C10 -64.68(12)
C2 C3 C7 N1 -164.70(9)
C2 C3 C7 C8 74.08(11)
C3 C4 C5 C6 28.42(13)
C3 C4 C10 C9 -37.96(13)
C3 C7 C8 C9 26.35(16)
C4 C3 C7 N1 66.34(10)
C4 C3 C7 C8 -54.87(11)
C4 C5 C6 O2 -176.10(10)
C4 C5 C6 N1 3.11(16)
C5 C4 C10 C9 82.59(12)
C6 N1 C7 C3 -34.72(14)
C6 N1 C7 C8 86.83(13)
C7 N1 C6 O2 179.47(10)
C7 N1 C6 C5 0.29(16)
C7 C3 C4 C5 -62.27(11)
C7 C3 C4 C10 61.73(11)
C7 C8 C9 C10 -1.60(19)
C8 C9 C10 C4 7.27(17)
C10 C4 C5 C6 -94.65(12)
O3 C12 C13 C14 -9.47(15)
O3 C12 C13 C17 -131.42(11)
N2 C17 C18 C19 -90.49(13)
C11 C12 C13 C14 172.67(10)
C11 C12 C13 C17 50.72(14)
C12 C13 C14 C15 173.92(9)
C12 C13 C14 C20 -61.66(12)
C12 C13 C17 N2 -171.16(9)
C12 C13 C17 C18 67.54(12)
C13 C14 C15 C16 35.48(13)
C13 C14 C20 C19 -35.45(13)
C13 C17 C18 C19 29.82(15)
C14 C13 C17 N2 62.75(11)
C14 C13 C17 C18 -58.55(11)
C14 C15 C16 O4 174.31(10)
C14 C15 C16 N2 -8.72(15)
C15 C14 C20 C19 86.22(12)
C16 N2 C17 C13 -37.32(14)
C16 N2 C17 C18 83.35(13)
C17 N2 C16 O4 -173.36(10)
C17 N2 C16 C15 9.73(16)
C17 C13 C14 C15 -61.72(11)
C17 C13 C14 C20 62.70(11)
C17 C18 C19 C20 -1.94(18)
C18 C19 C20 C14 4.56(16)
C20 C14 C15 C16 -87.88(12)
